data_7061738
loop_
_publ_author_name
'Shaikh, Sabiha A.'
'Bhat, Satish S.'
'Revankar, Vidyanand K.'
'S., Naveen'
'Kumara, Karthik'
'Lokanath, N. K.'
'Butcher, Ray J.'
'Kumbar, Vijay'
'Bhat, Kishore'

_publ_section_title
;
 Copper(i) complexes with quinolone appended 1,8-naphthalimide conjugates:
 structural characterization, DNA and protein binding and cytotoxicity
 studies
;
_journal_issue 35
_journal_name_full 'New Journal of Chemistry'
_journal_page_first 16801
_journal_page_last 16812
_journal_paper_doi 10.1039/D2NJ02655D
_journal_volume 46
_journal_year 2022
_chemical_formula_sum 'C52 H42 N6 O6'
_chemical_formula_weight 846.91
_space_group_crystal_system triclinic
_space_group_IT_number 2
_space_group_name_Hall '-P 1'
_space_group_name_H-M_alt 'P -1'
_atom_sites_solution_hydrogens geom
_audit_creation_method SHELXL-2018/3
_audit_update_record
;
2022-08-06 deposited with the CCDC.	2022-08-09 downloaded from the CCDC.
;
_cell_angle_alpha 98.408(7)
_cell_angle_beta 95.901(7)
_cell_angle_gamma 93.171(4)
_cell_formula_units_Z 1
_cell_length_a 7.252(4)
_cell_length_b 9.455(5)
_cell_length_c 14.767(7)
_cell_measurement_reflns_used 4461
_cell_measurement_temperature 120(2)
_cell_measurement_theta_max 27.505
_cell_measurement_theta_min 3.015
_cell_volume 993.8(9)
_computing_cell_refinement 'SAINT v7.68A (Bruker, 2009)'
_computing_data_collection 'Apex 2 (Bruker 2009)'
_computing_data_reduction 'SAINT v7.68A (Bruker, 2009)'
_computing_molecular_graphics 'Olex2 (Dolomanov et al., 2009)'
_computing_publication_material 'Olex2 (Dolomanov et al., 2009)'
_computing_structure_refinement 'SHELXL-2018/3 (Sheldrick, 2018)'
_computing_structure_solution 'ShelXT (Sheldrick, 2015)'
_diffrn_ambient_temperature 120(2)
_diffrn_measured_fraction_theta_full 0.990
_diffrn_measured_fraction_theta_max 0.976
_diffrn_measurement_device_type Rigaku
_diffrn_radiation_type MoK\a
_diffrn_radiation_wavelength 0.71075
_diffrn_reflns_av_R_equivalents 0.0686
_diffrn_reflns_av_unetI/netI 0.0576
_diffrn_reflns_Laue_measured_fraction_full 0.990
_diffrn_reflns_Laue_measured_fraction_max 0.976
_diffrn_reflns_limit_h_max 9
_diffrn_reflns_limit_h_min -9
_diffrn_reflns_limit_k_max 11
_diffrn_reflns_limit_k_min -12
_diffrn_reflns_limit_l_max 18
_diffrn_reflns_limit_l_min -19
_diffrn_reflns_number 5867
_diffrn_reflns_point_group_measured_fraction_full 0.990
_diffrn_reflns_point_group_measured_fraction_max 0.976
_diffrn_reflns_theta_full 25.242
_diffrn_reflns_theta_max 27.505
_diffrn_reflns_theta_min 3.015
_exptl_absorpt_coefficient_mu 0.094
_exptl_crystal_colour blue
_exptl_crystal_density_diffrn 1.415
_exptl_crystal_description prism
_exptl_crystal_F_000 444
_exptl_crystal_size_max 0.24
_exptl_crystal_size_mid 0.23
_exptl_crystal_size_min 0.21
_refine_diff_density_max 0.324
_refine_diff_density_min -0.340
_refine_diff_density_rms 0.068
_refine_ls_extinction_method none
_refine_ls_goodness_of_fit_ref 1.039
_refine_ls_hydrogen_treatment constr
_refine_ls_matrix_type full
_refine_ls_number_parameters 289
_refine_ls_number_reflns 4461
_refine_ls_number_restraints 0
_refine_ls_restrained_S_all 1.039
_refine_ls_R_factor_all 0.0622
_refine_ls_R_factor_gt 0.0549
_refine_ls_shift/su_max 0.000
_refine_ls_shift/su_mean 0.000
_refine_ls_structure_factor_coef Fsqd
_refine_ls_weighting_details 'w=1/[\s^2^(Fo^2^)+(0.0969P)^2^+0.1135P] where P=(Fo^2^+2Fc^2^)/3'
_refine_ls_weighting_scheme calc
_refine_ls_wR_factor_gt 0.1523
_refine_ls_wR_factor_ref 0.1604
_reflns_Friedel_coverage 0.000
_reflns_number_gt 3834
_reflns_number_total 4461
_reflns_threshold_expression 'I > 2\s(I)'
_cod_data_source_file d2nj02655d2.cif
_cod_data_source_block ligand
_cod_depositor_comments 'Adding full bibliography for 7061736--7061739.cif.'
_cod_database_code 7061738
_shelx_shelxl_version_number 2018/3
_shelx_space_group_comment
;
The symmetry employed for this shelxl refinement is uniquely defined
by the following loop, which should always be used as a source of
symmetry information in preference to the above space-group names.
They are only intended as comments.
;

loop_
_space_group_symop_operation_xyz
'x, y, z'
'-x, -y, -z'

loop_
_atom_site_label
_atom_site_type_symbol
_atom_site_fract_x
_atom_site_fract_y
_atom_site_fract_z
_atom_site_U_iso_or_equiv
_atom_site_adp_type
_atom_site_occupancy
_atom_site_site_symmetry_order
_atom_site_calc_flag
_atom_site_refinement_flags_posn
_atom_site_refinement_flags_adp
_atom_site_refinement_flags_occupancy
_atom_site_disorder_assembly
_atom_site_disorder_group
O1 O 0.76999(15) 0.55305(11) 0.44339(7) 0.0216(3) Uani 1 1 d . . . . .
O2 O 0.67395(16) 0.90579(12) 0.67405(7) 0.0242(3) Uani 1 1 d . . . . .
N1 N 0.75154(16) 0.47186(12) 0.96363(8) 0.0161(3) Uani 1 1 d . . . . .
N2 N 0.76648(17) 0.47182(13) 0.72487(8) 0.0189(3) Uani 1 1 d . . . . .
N3 N 0.71230(16) 0.72970(12) 0.55623(8) 0.0159(3) Uani 1 1 d . . . . .
C1 C 0.68437(19) 0.39495(14) 1.02664(9) 0.0149(3) Uani 1 1 d . . . . .
C2 C 0.7274(2) 0.44990(15) 1.12145(10) 0.0179(3) Uani 1 1 d . . . . .
H2 H 0.800948 0.537702 1.139737 0.021 Uiso 1 1 calc R U . . .
C3 C 0.6631(2) 0.37668(16) 1.18713(10) 0.0193(3) Uani 1 1 d . . . . .
H3 H 0.693266 0.414072 1.250555 0.023 Uiso 1 1 calc R U . . .
C4 C 0.5525(2) 0.24636(15) 1.16122(10) 0.0194(3) Uani 1 1 d . . . . .
H4 H 0.508936 0.196731 1.207235 0.023 Uiso 1 1 calc R U . . .
C5 C 0.50768(19) 0.19118(15) 1.06977(10) 0.0170(3) Uani 1 1 d . . . . .
H5 H 0.433052 0.103641 1.052841 0.020 Uiso 1 1 calc R U . . .
C6 C 0.57227(18) 0.26423(14) 1.00039(9) 0.0153(3) Uani 1 1 d . . . . .
C7 C 0.53122(19) 0.21215(15) 0.90476(10) 0.0176(3) Uani 1 1 d . . . . .
H7 H 0.456124 0.125537 0.884402 0.021 Uiso 1 1 calc R U . . .
C8 C 0.6009(2) 0.28800(15) 0.84242(9) 0.0177(3) Uani 1 1 d . . . . .
H8 H 0.576601 0.254389 0.778209 0.021 Uiso 1 1 calc R U . . .
C9 C 0.71094(19) 0.41854(15) 0.87551(9) 0.0158(3) Uani 1 1 d . . . . .
C10 C 0.78358(19) 0.50918(15) 0.81141(9) 0.0166(3) Uani 1 1 d . . . . .
H10 H 0.845933 0.599612 0.836438 0.020 Uiso 1 1 calc R U . . .
C11 C 0.8335(2) 0.57846(15) 0.67071(10) 0.0187(3) Uani 1 1 d . . . . .
H11A H 0.923002 0.536994 0.629786 0.022 Uiso 1 1 calc R U . . .
H11B H 0.896263 0.663146 0.711991 0.022 Uiso 1 1 calc R U . . .
C12 C 0.6632(2) 0.62154(15) 0.61364(10) 0.0176(3) Uani 1 1 d . . . . .
H12A H 0.601374 0.535386 0.573476 0.021 Uiso 1 1 calc R U . . .
H12B H 0.573915 0.660290 0.655599 0.021 Uiso 1 1 calc R U . . .
C13 C 0.75944(19) 0.68116(15) 0.46860(9) 0.0155(3) Uani 1 1 d . . . . .
C14 C 0.70560(19) 0.87425(15) 0.59476(9) 0.0167(3) Uani 1 1 d . . . . .
C15 C 0.73607(19) 0.98203(15) 0.53325(9) 0.0158(3) Uani 1 1 d . . . . .
C16 C 0.7247(2) 1.12520(15) 0.56536(10) 0.0192(3) Uani 1 1 d . . . . .
H16 H 0.699322 1.154597 0.626881 0.023 Uiso 1 1 calc R U . . .
C17 C 0.7506(2) 1.22816(16) 0.50679(11) 0.0226(3) Uani 1 1 d . . . . .
H17 H 0.741129 1.326684 0.529028 0.027 Uiso 1 1 calc R U . . .
C18 C 0.7892(2) 1.18782(16) 0.41847(11) 0.0219(3) Uani 1 1 d . . . . .
H18 H 0.805807 1.258701 0.380012 0.026 Uiso 1 1 calc R U . . .
C19 C 0.80494(19) 1.04148(15) 0.38332(10) 0.0175(3) Uani 1 1 d . . . . .
C20 C 0.8497(2) 0.99476(16) 0.29342(10) 0.0220(3) Uani 1 1 d . . . . .
H20 H 0.866874 1.062801 0.253089 0.026 Uiso 1 1 calc R U . . .
C21 C 0.8687(2) 0.85275(17) 0.26362(10) 0.0225(3) Uani 1 1 d . . . . .
H21 H 0.901598 0.823509 0.203415 0.027 Uiso 1 1 calc R U . . .
C22 C 0.8399(2) 0.74958(16) 0.32174(10) 0.0196(3) Uani 1 1 d . . . . .
H22 H 0.852983 0.651247 0.300466 0.024 Uiso 1 1 calc R U . . .
C23 C 0.79285(19) 0.79095(14) 0.40906(9) 0.0153(3) Uani 1 1 d . . . . .
C24 C 0.77682(18) 0.93746(14) 0.44248(9) 0.0145(3) Uani 1 1 d . . . . .
O3 O 0.13036(14) 0.02567(10) 0.93772(7) 0.0183(2) Uani 1 1 d . . . . .
C25 C 0.0375(2) 0.14019(15) 0.98423(10) 0.0185(3) Uani 1 1 d . . . . .
H25A H -0.076467 0.156338 0.945216 0.022 Uiso 1 1 calc R U . . .
H25B H 0.119752 0.229533 0.994885 0.022 Uiso 1 1 calc R U . . .
C26 C 0.01326(19) -0.10424(15) 0.92464(10) 0.0179(3) Uani 1 1 d . . . . .
H26A H 0.078472 -0.183670 0.893666 0.021 Uiso 1 1 calc R U . . .
H26B H -0.101393 -0.093493 0.884408 0.021 Uiso 1 1 calc R U . . .

loop_
_atom_site_aniso_label
_atom_site_aniso_U_11
_atom_site_aniso_U_22
_atom_site_aniso_U_33
_atom_site_aniso_U_23
_atom_site_aniso_U_13
_atom_site_aniso_U_12
O1 0.0312(6) 0.0112(5) 0.0213(5) 0.0020(4) -0.0003(4) -0.0012(4)
O2 0.0348(6) 0.0210(6) 0.0161(5) 0.0008(4) 0.0047(4) -0.0033(4)
N1 0.0183(6) 0.0136(6) 0.0165(6) 0.0048(4) -0.0010(4) 0.0004(4)
N2 0.0233(6) 0.0151(6) 0.0184(6) 0.0067(5) -0.0013(5) -0.0005(5)
N3 0.0212(6) 0.0115(6) 0.0148(6) 0.0042(4) -0.0003(4) -0.0020(4)
C1 0.0162(6) 0.0117(6) 0.0167(7) 0.0035(5) -0.0009(5) 0.0016(5)
C2 0.0214(7) 0.0140(7) 0.0169(7) 0.0016(5) -0.0020(5) -0.0007(5)
C3 0.0230(7) 0.0189(7) 0.0152(6) 0.0021(5) -0.0013(5) 0.0017(6)
C4 0.0218(7) 0.0189(7) 0.0189(7) 0.0069(5) 0.0030(5) 0.0021(6)
C5 0.0176(6) 0.0125(6) 0.0208(7) 0.0050(5) -0.0007(5) 0.0000(5)
C6 0.0146(6) 0.0125(6) 0.0184(7) 0.0032(5) -0.0020(5) 0.0017(5)
C7 0.0188(6) 0.0139(7) 0.0191(7) 0.0031(5) -0.0026(5) -0.0008(5)
C8 0.0208(7) 0.0157(7) 0.0149(6) 0.0022(5) -0.0037(5) -0.0009(5)
C9 0.0167(6) 0.0141(6) 0.0165(7) 0.0046(5) -0.0020(5) 0.0016(5)
C10 0.0186(6) 0.0145(6) 0.0164(7) 0.0054(5) -0.0023(5) -0.0011(5)
C11 0.0237(7) 0.0163(7) 0.0162(6) 0.0064(5) -0.0006(5) -0.0031(5)
C12 0.0220(7) 0.0145(7) 0.0167(6) 0.0060(5) 0.0006(5) -0.0018(5)
C13 0.0180(6) 0.0138(6) 0.0135(6) 0.0028(5) -0.0031(5) -0.0015(5)
C14 0.0175(6) 0.0150(7) 0.0169(7) 0.0027(5) -0.0010(5) -0.0006(5)
C15 0.0158(6) 0.0125(6) 0.0176(7) 0.0030(5) -0.0042(5) -0.0019(5)
C16 0.0198(7) 0.0148(7) 0.0207(7) -0.0002(5) -0.0027(5) -0.0009(5)
C17 0.0240(7) 0.0113(7) 0.0303(8) 0.0034(6) -0.0065(6) -0.0019(5)
C18 0.0217(7) 0.0155(7) 0.0279(8) 0.0106(6) -0.0076(6) -0.0039(5)
C19 0.0166(6) 0.0163(7) 0.0189(7) 0.0072(5) -0.0064(5) -0.0032(5)
C20 0.0248(7) 0.0225(8) 0.0183(7) 0.0110(6) -0.0058(6) -0.0062(6)
C21 0.0282(8) 0.0261(8) 0.0123(6) 0.0046(5) -0.0019(6) -0.0033(6)
C22 0.0249(7) 0.0164(7) 0.0159(7) 0.0027(5) -0.0041(5) -0.0021(5)
C23 0.0178(6) 0.0135(7) 0.0137(6) 0.0037(5) -0.0034(5) -0.0011(5)
C24 0.0138(6) 0.0129(7) 0.0158(6) 0.0048(5) -0.0050(5) -0.0017(5)
O3 0.0198(5) 0.0150(5) 0.0194(5) 0.0016(4) 0.0021(4) -0.0025(4)
C25 0.0220(7) 0.0130(6) 0.0202(7) 0.0027(5) 0.0006(5) 0.0002(5)
C26 0.0197(7) 0.0137(7) 0.0186(7) 0.0003(5) -0.0009(5) -0.0024(5)

loop_
_atom_type_symbol
_atom_type_description
_atom_type_scat_dispersion_real
_atom_type_scat_dispersion_imag
_atom_type_scat_source
C C 0.0033 0.0016 'International Tables Vol C Tables 4.2.6.8 and 6.1.1.4'
H H 0.0000 0.0000 'International Tables Vol C Tables 4.2.6.8 and 6.1.1.4'
N N 0.0061 0.0033 'International Tables Vol C Tables 4.2.6.8 and 6.1.1.4'
O O 0.0106 0.0060 'International Tables Vol C Tables 4.2.6.8 and 6.1.1.4'

loop_
_geom_angle_atom_site_label_1
_geom_angle_atom_site_label_2
_geom_angle_atom_site_label_3
_geom_angle
_geom_angle_site_symmetry_1
_geom_angle_site_symmetry_3
_geom_angle_publ_flag
C9 N1 C1 117.33(12) . . ?
C10 N2 C11 116.28(12) . . ?
C13 N3 C14 125.49(11) . . ?
C13 N3 C12 117.72(12) . . ?
C14 N3 C12 116.78(11) . . ?
N1 C1 C2 118.18(13) . . ?
N1 C1 C6 122.66(13) . . ?
C2 C1 C6 119.16(13) . . ?
C3 C2 C1 120.28(13) . . ?
C3 C2 H2 119.9 . . ?
C1 C2 H2 119.9 . . ?
C2 C3 C4 120.66(13) . . ?
C2 C3 H3 119.7 . . ?
C4 C3 H3 119.7 . . ?
C5 C4 C3 120.26(13) . . ?
C5 C4 H4 119.9 . . ?
C3 C4 H4 119.9 . . ?
C4 C5 C6 120.38(13) . . ?
C4 C5 H5 119.8 . . ?
C6 C5 H5 119.8 . . ?
C5 C6 C7 122.93(13) . . ?
C5 C6 C1 119.26(13) . . ?
C7 C6 C1 117.80(13) . . ?
C8 C7 C6 119.26(13) . . ?
C8 C7 H7 120.4 . . ?
C6 C7 H7 120.4 . . ?
C7 C8 C9 118.77(13) . . ?
C7 C8 H8 120.6 . . ?
C9 C8 H8 120.6 . . ?
N1 C9 C8 124.16(12) . . ?
N1 C9 C10 114.37(12) . . ?
C8 C9 C10 121.43(12) . . ?
N2 C10 C9 123.13(13) . . ?
N2 C10 H10 118.4 . . ?
C9 C10 H10 118.4 . . ?
N2 C11 C12 106.97(11) . . ?
N2 C11 H11A 110.3 . . ?
C12 C11 H11A 110.3 . . ?
N2 C11 H11B 110.3 . . ?
C12 C11 H11B 110.3 . . ?
H11A C11 H11B 108.6 . . ?
N3 C12 C11 112.26(11) . . ?
N3 C12 H12A 109.2 . . ?
C11 C12 H12A 109.2 . . ?
N3 C12 H12B 109.2 . . ?
C11 C12 H12B 109.2 . . ?
H12A C12 H12B 107.9 . . ?
O1 C13 N3 120.25(12) . . ?
O1 C13 C23 122.87(13) . . ?
N3 C13 C23 116.87(12) . . ?
O2 C14 N3 120.38(13) . . ?
O2 C14 C15 123.14(13) . . ?
N3 C14 C15 116.48(12) . . ?
C16 C15 C24 120.48(13) . . ?
C16 C15 C14 119.61(13) . . ?
C24 C15 C14 119.91(13) . . ?
C15 C16 C17 119.93(14) . . ?
C15 C16 H16 120.0 . . ?
C17 C16 H16 120.0 . . ?
C18 C17 C16 120.76(14) . . ?
C18 C17 H17 119.6 . . ?
C16 C17 H17 119.6 . . ?
C17 C18 C19 120.96(13) . . ?
C17 C18 H18 119.5 . . ?
C19 C18 H18 119.5 . . ?
C20 C19 C18 123.10(13) . . ?
C20 C19 C24 118.76(13) . . ?
C18 C19 C24 118.12(14) . . ?
C21 C20 C19 120.92(13) . . ?
C21 C20 H20 119.5 . . ?
C19 C20 H20 119.5 . . ?
C20 C21 C22 120.44(14) . . ?
C20 C21 H21 119.8 . . ?
C22 C21 H21 119.8 . . ?
C23 C22 C21 120.19(14) . . ?
C23 C22 H22 119.9 . . ?
C21 C22 H22 119.9 . . ?
C22 C23 C24 120.56(13) . . ?
C22 C23 C13 119.56(13) . . ?
C24 C23 C13 119.87(13) . . ?
C15 C24 C23 121.16(12) . . ?
C15 C24 C19 119.73(13) . . ?
C23 C24 C19 119.10(13) . . ?
C26 O3 C25 109.50(11) . . ?
O3 C25 C26 110.36(12) . 2_557 ?
O3 C25 H25A 109.6 . . ?
C26 C25 H25A 109.6 2_557 . ?
O3 C25 H25B 109.6 . . ?
C26 C25 H25B 109.6 2_557 . ?
H25A C25 H25B 108.1 . . ?
O3 C26 C25 110.90(11) . 2_557 ?
O3 C26 H26A 109.5 . . ?
C25 C26 H26A 109.5 2_557 . ?
O3 C26 H26B 109.5 . . ?
C25 C26 H26B 109.5 2_557 . ?
H26A C26 H26B 108.0 . . ?

loop_
_geom_bond_atom_site_label_1
_geom_bond_atom_site_label_2
_geom_bond_distance
_geom_bond_site_symmetry_2
_geom_bond_publ_flag
O1 C13 1.2229(18) . ?
O2 C14 1.2138(18) . ?
N1 C9 1.3217(18) . ?
N1 C1 1.3725(18) . ?
N2 C10 1.2663(19) . ?
N2 C11 1.4676(18) . ?
N3 C13 1.3917(18) . ?
N3 C14 1.4069(18) . ?
N3 C12 1.4718(17) . ?
C1 C2 1.417(2) . ?
C1 C6 1.4222(19) . ?
C2 C3 1.375(2) . ?
C2 H2 0.9500 . ?
C3 C4 1.413(2) . ?
C3 H3 0.9500 . ?
C4 C5 1.373(2) . ?
C4 H4 0.9500 . ?
C5 C6 1.420(2) . ?
C5 H5 0.9500 . ?
C6 C7 1.421(2) . ?
C7 C8 1.366(2) . ?
C7 H7 0.9500 . ?
C8 C9 1.426(2) . ?
C8 H8 0.9500 . ?
C9 C10 1.4825(19) . ?
C10 H10 0.9500 . ?
C11 C12 1.530(2) . ?
C11 H11A 0.9900 . ?
C11 H11B 0.9900 . ?
C12 H12A 0.9900 . ?
C12 H12B 0.9900 . ?
C13 C23 1.4806(19) . ?
C14 C15 1.4831(19) . ?
C15 C16 1.377(2) . ?
C15 C24 1.411(2) . ?
C16 C17 1.411(2) . ?
C16 H16 0.9500 . ?
C17 C18 1.366(2) . ?
C17 H17 0.9500 . ?
C18 C19 1.420(2) . ?
C18 H18 0.9500 . ?
C19 C20 1.413(2) . ?
C19 C24 1.4275(19) . ?
C20 C21 1.370(2) . ?
C20 H20 0.9500 . ?
C21 C22 1.411(2) . ?
C21 H21 0.9500 . ?
C22 C23 1.375(2) . ?
C22 H22 0.9500 . ?
C23 C24 1.416(2) . ?
O3 C26 1.4313(17) . ?
O3 C25 1.4338(18) . ?
C25 C26 1.511(2) 2_557 ?
C25 H25A 0.9900 . ?
C25 H25B 0.9900 . ?
C26 H26A 0.9900 . ?
C26 H26B 0.9900 . ?

loop_
_geom_torsion_atom_site_label_1
_geom_torsion_atom_site_label_2
_geom_torsion_atom_site_label_3
_geom_torsion_atom_site_label_4
_geom_torsion
_geom_torsion_site_symmetry_1
_geom_torsion_site_symmetry_2
_geom_torsion_site_symmetry_3
_geom_torsion_site_symmetry_4
_geom_torsion_publ_flag
C9 N1 C1 C2 179.61(12) . . . . ?
C9 N1 C1 C6 -1.2(2) . . . . ?
N1 C1 C2 C3 179.95(12) . . . . ?
C6 C1 C2 C3 0.7(2) . . . . ?
C1 C2 C3 C4 -0.4(2) . . . . ?
C2 C3 C4 C5 0.0(2) . . . . ?
C3 C4 C5 C6 0.1(2) . . . . ?
C4 C5 C6 C7 179.71(13) . . . . ?
C4 C5 C6 C1 0.2(2) . . . . ?
N1 C1 C6 C5 -179.81(12) . . . . ?
C2 C1 C6 C5 -0.6(2) . . . . ?
N1 C1 C6 C7 0.7(2) . . . . ?
C2 C1 C6 C7 179.84(12) . . . . ?
C5 C6 C7 C8 -179.11(12) . . . . ?
C1 C6 C7 C8 0.4(2) . . . . ?
C6 C7 C8 C9 -0.9(2) . . . . ?
C1 N1 C9 C8 0.7(2) . . . . ?
C1 N1 C9 C10 178.39(11) . . . . ?
C7 C8 C9 N1 0.3(2) . . . . ?
C7 C8 C9 C10 -177.21(12) . . . . ?
C11 N2 C10 C9 175.47(11) . . . . ?
N1 C9 C10 N2 176.25(13) . . . . ?
C8 C9 C10 N2 -6.0(2) . . . . ?
C10 N2 C11 C12 -113.92(14) . . . . ?
C13 N3 C12 C11 88.46(15) . . . . ?
C14 N3 C12 C11 -92.15(15) . . . . ?
N2 C11 C12 N3 179.63(11) . . . . ?
C14 N3 C13 O1 176.36(12) . . . . ?
C12 N3 C13 O1 -4.3(2) . . . . ?
C14 N3 C13 C23 -4.3(2) . . . . ?
C12 N3 C13 C23 174.98(11) . . . . ?
C13 N3 C14 O2 -175.43(13) . . . . ?
C12 N3 C14 O2 5.2(2) . . . . ?
C13 N3 C14 C15 5.5(2) . . . . ?
C12 N3 C14 C15 -173.88(11) . . . . ?
O2 C14 C15 C16 -1.5(2) . . . . ?
N3 C14 C15 C16 177.62(12) . . . . ?
O2 C14 C15 C24 178.42(13) . . . . ?
N3 C14 C15 C24 -2.5(2) . . . . ?
C24 C15 C16 C17 1.1(2) . . . . ?
C14 C15 C16 C17 -179.02(12) . . . . ?
C15 C16 C17 C18 -0.7(2) . . . . ?
C16 C17 C18 C19 -0.2(2) . . . . ?
C17 C18 C19 C20 -178.18(14) . . . . ?
C17 C18 C19 C24 0.8(2) . . . . ?
C18 C19 C20 C21 178.02(13) . . . . ?
C24 C19 C20 C21 -1.0(2) . . . . ?
C19 C20 C21 C22 1.4(2) . . . . ?
C20 C21 C22 C23 -0.2(2) . . . . ?
C21 C22 C23 C24 -1.4(2) . . . . ?
C21 C22 C23 C13 178.82(12) . . . . ?
O1 C13 C23 C22 -0.7(2) . . . . ?
N3 C13 C23 C22 180.00(12) . . . . ?
O1 C13 C23 C24 179.50(12) . . . . ?
N3 C13 C23 C24 0.22(19) . . . . ?
C16 C15 C24 C23 178.67(12) . . . . ?
C14 C15 C24 C23 -1.2(2) . . . . ?
C16 C15 C24 C19 -0.5(2) . . . . ?
C14 C15 C24 C19 179.62(11) . . . . ?
C22 C23 C24 C15 -177.40(13) . . . . ?
C13 C23 C24 C15 2.4(2) . . . . ?
C22 C23 C24 C19 1.8(2) . . . . ?
C13 C23 C24 C19 -178.44(12) . . . . ?
C20 C19 C24 C15 178.58(12) . . . . ?
C18 C19 C24 C15 -0.5(2) . . . . ?
C20 C19 C24 C23 -0.6(2) . . . . ?
C18 C19 C24 C23 -179.64(12) . . . . ?
C26 O3 C25 C26 57.66(15) . . . 2_557 ?
C25 O3 C26 C25 -57.98(15) . . . 2_557 ?
